data_1510679
loop_
_publ_author_name
'Felner, I.'

_publ_section_title
;
 Magnetic and structural characteristics of the R3 Ni7 B2 compounds
 (R=rare earth)
;
_journal_name_full 'Journal of Physics and Chemistry of Solids'
_journal_page_first 43
_journal_page_last 48
_journal_paper_doi 10.1016/0022-3697(83)90028-8
_journal_volume 44
_journal_year 1983
_chemical_formula_sum 'B2 Eu3 Ni7'
_chemical_name_systematic 'Eu3 Ni7 B2'
_space_group_IT_number 191
_symmetry_space_group_name_Hall '-P 6 2'
_symmetry_space_group_name_H-M 'P 6/m m m'
_cell_angle_alpha 90
_cell_angle_beta 90
_cell_angle_gamma 120
_cell_formula_units_Z 1
_cell_length_a 5.04
_cell_length_b 5.04
_cell_length_c 6.925
_cell_volume 152.339
_citation_journal_id_ASTM JPCSAW
_cod_data_source_file boron_161.cif
_cod_data_source_block B2Eu3Ni7
_cod_original_cell_volume 152.3391
_cod_database_code 1510679

loop_
_symmetry_equiv_pos_as_xyz
x,y,z
x-y,x,z
-y,x-y,z
-x,-y,z
-x+y,-x,z
y,-x+y,z
-y,-x,-z
x-y,-y,-z
x,x-y,-z
y,x,-z
-x+y,y,-z
-x,-x+y,-z
-x,-y,-z
-x+y,-x,-z
y,-x+y,-z
x,y,-z
x-y,x,-z
-y,x-y,-z
y,x,z
-x+y,y,z
-x,-x+y,z
-y,-x,z
x-y,-y,z
x,x-y,z

loop_
_atom_site_label
_atom_site_type_symbol
_atom_site_fract_x
_atom_site_fract_y
_atom_site_fract_z
_atom_site_occupancy
_atom_site_U_iso_or_equiv
B1 B 0.3333 0.6667 0.5 1 0.0
Ni1 Ni 0.3333 0.6667 0 0.5 0.0
Eu2 Eu 0 0 0.5 1 0.0
Eu1 Eu 0 0 0 1 0.0
Eu3 Eu 0.3333 0.6667 0 0.5 0.0
Ni2 Ni 0.5 0 0.285 1 0.0
